data_7035448
loop_
_publ_author_name
'Tirfoin, R\'emi'
'Abdalla, Joseph A. B.'
'Aldridge, Simon'

_publ_section_title
;
 Extension of conjugation: probing anion binding strength and reporter
 mechanisms in (phenyl)cyclopentadienyl and indenyl receptors.
;
_journal_issue 29
_journal_name_full 'Dalton transactions (Cambridge, England : 2003)'
_journal_page_first 13049
_journal_page_last 13059
_journal_paper_doi 10.1039/c5dt01955a
_journal_volume 44
_journal_year 2015
_chemical_absolute_configuration ad
_chemical_formula_moiety 'C50 H71 B1 F1 Fe1 N1'
_chemical_formula_sum 'C50 H71 B F Fe N'
_chemical_formula_weight 771.78
_space_group_IT_number 1
_symmetry_cell_setting triclinic
_symmetry_space_group_name_Hall 'P 1'
_symmetry_space_group_name_H-M 'P 1'
_atom_sites_solution_hydrogens difmap
_atom_sites_solution_primary other
_audit_creation_date 2014-11-22
_audit_creation_method CRYSTALS_ver_14.43
_audit_update_record
;
2015-05-05 deposited with the CCDC.
2015-06-16 downloaded from the CCDC.
;
_cell_angle_alpha 77.888(2)
_cell_angle_beta 74.092(3)
_cell_angle_gamma 64.932(3)
_cell_formula_units_Z 2
_cell_length_a 11.3315(4)
_cell_length_b 11.9625(3)
_cell_length_c 18.7698(5)
_cell_measurement_reflns_used 17620
_cell_measurement_temperature 150
_cell_measurement_theta_max 76
_cell_measurement_theta_min 4
_cell_volume 2203.53(13)
_computing_cell_refinement 'CrysAlis, (Oxford Diffraction, 2002)'
_computing_data_collection 'SuperNova, (Oxford Diffraction, 2010)'
_computing_data_reduction 'CrysAlis, (Oxford Diffraction, 2002)'
_computing_molecular_graphics 'CAMERON (Watkin et al., 1996)'
_computing_publication_material 'CRYSTALS (Betteridge et al., 2003)'
_computing_structure_refinement 'CRYSTALS (Betteridge et al., 2003)'
_computing_structure_solution 'Superflip (Palatinus & Chapuis, 2007)'
_diffrn_ambient_temperature 150
_diffrn_measured_fraction_theta_full 0.996
_diffrn_measured_fraction_theta_max 0.991
_diffrn_measurement_device Area
_diffrn_measurement_device_type 'Oxford Diffraction SuperNova'
_diffrn_measurement_method \w
_diffrn_radiation_monochromator graphite
_diffrn_radiation_type 'Cu K\a'
_diffrn_radiation_wavelength 1.54180
_diffrn_reflns_av_R_equivalents 0.056
_diffrn_reflns_limit_h_max 14
_diffrn_reflns_limit_h_min -14
_diffrn_reflns_limit_k_max 13
_diffrn_reflns_limit_k_min -15
_diffrn_reflns_limit_l_max 22
_diffrn_reflns_limit_l_min -23
_diffrn_reflns_number 28111
_diffrn_reflns_theta_full 74.672
_diffrn_reflns_theta_max 76.196
_diffrn_reflns_theta_min 4.104
_diffrn_standards_number 0
_exptl_absorpt_coefficient_mu 3.018
_exptl_absorpt_correction_T_max 0.74
_exptl_absorpt_correction_T_min 0.38
_exptl_absorpt_correction_type multi-scan
_exptl_absorpt_process_details 'CrysAlis, (Oxford Diffraction, 2002)'
_exptl_crystal_colour orange
_exptl_crystal_density_diffrn 1.163
_exptl_crystal_density_method 'not measured'
_exptl_crystal_description large_plate
_exptl_crystal_F_000 836
_exptl_crystal_size_max 0.210
_exptl_crystal_size_mid 0.190
_exptl_crystal_size_min 0.100
_refine_diff_density_max 0.64
_refine_diff_density_min -0.79
_refine_ls_abs_structure_details 'Flack (1983), 0 Friedel-pairs'
_refine_ls_abs_structure_Flack 0.596(8)
_refine_ls_extinction_method None
_refine_ls_goodness_of_fit_ref 0.9838
_refine_ls_hydrogen_treatment mixed
_refine_ls_matrix_type full
_refine_ls_number_parameters 1001
_refine_ls_number_reflns 9096
_refine_ls_number_restraints 103
_refine_ls_R_factor_all 0.0589
_refine_ls_R_factor_gt 0.0552
_refine_ls_shift/su_max 0.0031359
_refine_ls_shift/su_mean 0.0000719
_refine_ls_structure_factor_coef Fsqd
_refine_ls_weighting_details
;
 Method= Modified Sheldrick 
 w=1/[\s^2^(F^2^) + ( 0.11P)^2^ + 1.61P] 
 ,where P=(max(Fo^2^,0) + 2Fc^2^)/3 
;
_refine_ls_weighting_scheme calc
_refine_ls_wR_factor_all 0.1538
_refine_ls_wR_factor_gt 0.1493
_refine_ls_wR_factor_ref 0.1538
_reflns_limit_h_max 14
_reflns_limit_h_min -13
_reflns_limit_k_max 15
_reflns_limit_k_min -14
_reflns_limit_l_max 23
_reflns_limit_l_min 0
_reflns_number_gt 8572
_reflns_number_total 9133
_reflns_threshold_expression I>2.0\s(I)
_oxford_diffrn_Wilson_B_factor 2.22
_oxford_diffrn_Wilson_scale 0.05
_oxford_refine_ls_r_factor_ref 0.0589
_oxford_refine_ls_scale 4.56(8)
_oxford_reflns_number_all 9096
_oxford_reflns_threshold_expression_ref I>-3.0\s(I)
_oxford_structure_analysis_title '299RTRT14 in P 1'
_cod_data_source_file c5dt01955a2.cif
_cod_data_source_block IIb-F
_cod_depositor_comments
;
The following automatic conversions were performed:

'_atom_sites_solution_primary' value 'Other' changed to 'other'
according to
/usr/data/users/saulius/crontab/automatic-downloads/rss-feeds/RSC/lib/dictionaries/cif_core.dic
dictionary named 'cif_core.dic' version 2.4.2 from 2011-04-26.

Automatic conversion script
Id: cif_fix_values 3271 2015-04-21 07:52:19Z andrius 

 Adding full bibliography for 7035444--7035451.cif.
;
_cod_original_sg_symbol_Hall 'P 1 '
_cod_original_sg_symbol_H-M 'P 1 '
_cod_original_formula_sum 'C50 H71 B1 F1 Fe1 N1'
_cod_database_code 7035448

loop_
_symmetry_equiv_pos_as_xyz
x,y,z

loop_
_atom_site_label
_atom_site_type_symbol
_atom_site_fract_x
_atom_site_fract_y
_atom_site_fract_z
_atom_site_U_iso_or_equiv
_atom_site_occupancy
_atom_site_adp_type
_atom_site_refinement_flags_posn
_atom_site_disorder_assembly
_atom_site_disorder_group
Fe1 Fe 0.69289(9) 0.19273(8) 0.07105(8) 0.0235 1.0000 Uani . . .
C2 C 0.7164(6) 0.0350(4) 0.1430(3) 0.0353 1.0000 Uani . . .
C3 C 0.5828(5) 0.0916(5) 0.1332(3) 0.0322 1.0000 Uani . . .
C4 C 0.5873(6) 0.0927(6) 0.0570(3) 0.0400 1.0000 Uani . . .
C5 C 0.7222(6) 0.0374(5) 0.0200(3) 0.0404 1.0000 Uani . . .
C6 C 0.8033(6) 0.0001(4) 0.0735(4) 0.0422 1.0000 Uani . . .
C7 C 0.5911(5) 0.3749(4) 0.0493(3) 0.0302 1.0000 Uani . . .
C8 C 0.6336(4) 0.3452(4) 0.1190(3) 0.0245 1.0000 Uani . . .
C9 C 0.7760(5) 0.2841(4) 0.1025(3) 0.0268 1.0000 Uani . . .
C10 C 0.8208(5) 0.2777(5) 0.0242(3) 0.0309 1.0000 Uani . . .
C11 C 0.7056(6) 0.3332(5) -0.0072(3) 0.0357 1.0000 Uani . . .
C12 C 0.5486(4) 0.3721(4) 0.1932(2) 0.0223 1.0000 Uani . . .
C13 C 0.5962(4) 0.3158(4) 0.2589(3) 0.0242 1.0000 Uani . . .
C14 C 0.5180(4) 0.3356(4) 0.3309(3) 0.0245 1.0000 Uani . . .
C15 C 0.3867(5) 0.4229(5) 0.3342(3) 0.0336 1.0000 Uani . . .
C16 C 0.3359(5) 0.4831(5) 0.2705(3) 0.0391 1.0000 Uani . . .
C17 C 0.4158(5) 0.4574(5) 0.2008(3) 0.0311 1.0000 Uani . . .
B18 B 0.5757(5) 0.2710(5) 0.4066(3) 0.0241 1.0000 Uani . . .
F19 F 0.4771(3) 0.3418(3) 0.46747(15) 0.0300 1.0000 Uani . . .
C20 C 0.7161(4) 0.2917(4) 0.3918(2) 0.0227 1.0000 Uani . . .
C21 C 0.8418(4) 0.2041(4) 0.3618(2) 0.0244 1.0000 Uani . . .
C22 C 0.9572(5) 0.2266(4) 0.3489(3) 0.0287 1.0000 Uani . . .
C23 C 0.9565(5) 0.3348(5) 0.3652(3) 0.0306 1.0000 Uani . . .
C24 C 0.8315(5) 0.4233(4) 0.3934(3) 0.0285 1.0000 Uani . . .
C25 C 0.7142(4) 0.4053(4) 0.4052(2) 0.0251 1.0000 Uani . . .
C26 C 0.5853(5) 0.5140(4) 0.4302(3) 0.0329 1.0000 Uani . . .
C27 C 1.0819(6) 0.3579(6) 0.3510(4) 0.0421 1.0000 Uani . . .
C28 C 0.8617(5) 0.0796(5) 0.3418(3) 0.0329 1.0000 Uani . . .
C29 C 0.5896(4) 0.1260(4) 0.4389(2) 0.0249 1.0000 Uani . . .
C30 C 0.6430(4) 0.0719(4) 0.5039(3) 0.0283 1.0000 Uani . . .
C31 C 0.6519(5) -0.0471(5) 0.5368(3) 0.0348 1.0000 Uani . . .
C32 C 0.6113(6) -0.1179(5) 0.5080(4) 0.0413 1.0000 Uani . . .
C33 C 0.5583(5) -0.0668(5) 0.4448(3) 0.0338 1.0000 Uani . . .
C34 C 0.5464(5) 0.0515(5) 0.4112(3) 0.0290 1.0000 Uani . . .
C35 C 0.4824(6) 0.0960(6) 0.3433(3) 0.0407 1.0000 Uani . . .
C36 C 0.6189(10) -0.2453(7) 0.5463(5) 0.0661 1.0000 Uani . . .
C37 C 0.6972(5) 0.1350(5) 0.5404(3) 0.0323 1.0000 Uani . . .
Fe38 Fe 0.13768(10) 0.96989(9) 0.57195(8) 0.0265 1.0000 Uani . . .
C39 C 0.2427(6) 1.0699(5) 0.5684(4) 0.0394 1.0000 Uani . . .
C40 C 0.1713(7) 1.1183(5) 0.5118(3) 0.0433 1.0000 Uani . . .
C41 C 0.0353(7) 1.1491(6) 0.5431(5) 0.0548 1.0000 Uani . . .
C42 C 0.0206(7) 1.1216(6) 0.6215(5) 0.0641 1.0000 Uani . . .
C43 C 0.1502(8) 1.0709(6) 0.6375(3) 0.0498 1.0000 Uani . . .
C44 C 0.0914(4) 0.8188(4) 0.6304(3) 0.0261 1.0000 Uani . . .
C45 C 0.2333(5) 0.7832(4) 0.6058(3) 0.0270 1.0000 Uani . . .
C46 C 0.2650(6) 0.8010(5) 0.5267(3) 0.0365 1.0000 Uani . . .
C47 C 0.1440(6) 0.8495(5) 0.5016(3) 0.0381 1.0000 Uani . . .
C48 C 0.0377(6) 0.8606(5) 0.5648(3) 0.0347 1.0000 Uani . . .
C49 C 0.0164(4) 0.8168(4) 0.7083(3) 0.0248 1.0000 Uani . . .
C50 C 0.0833(4) 0.7608(4) 0.7675(3) 0.0249 1.0000 Uani . . .
C51 C 0.0155(4) 0.7660(4) 0.8429(2) 0.0232 1.0000 Uani . . .
C52 C -0.1242(5) 0.8241(5) 0.8556(3) 0.0330 1.0000 Uani . . .
C53 C -0.1918(5) 0.8756(6) 0.7979(3) 0.0415 1.0000 Uani . . .
C54 C -0.1220(5) 0.8742(5) 0.7249(3) 0.0367 1.0000 Uani . . .
B55 B 0.0896(5) 0.7138(5) 0.9133(3) 0.0230 1.0000 Uani . . .
F56 F -0.0087(3) 0.6861(3) 0.97671(16) 0.0300 1.0000 Uani . . .
C57 C 0.2209(4) 0.5842(4) 0.8953(2) 0.0234 1.0000 Uani . . .
C58 C 0.2084(5) 0.4678(4) 0.9099(2) 0.0273 1.0000 Uani . . .
C59 C 0.3219(5) 0.3558(4) 0.9014(3) 0.0324 1.0000 Uani . . .
C60 C 0.4492(6) 0.3535(5) 0.8738(3) 0.0375 1.0000 Uani . . .
C61 C 0.4616(5) 0.4667(5) 0.8551(3) 0.0341 1.0000 Uani . . .
C62 C 0.3506(5) 0.5803(5) 0.8652(3) 0.0294 1.0000 Uani . . .
C63 C 0.3818(5) 0.6946(5) 0.8409(3) 0.0382 1.0000 Uani . . .
C64 C 0.5679(6) 0.2326(6) 0.8621(4) 0.0505 1.0000 Uani . . .
C65 C 0.0751(6) 0.4570(5) 0.9345(3) 0.0354 1.0000 Uani . . .
C66 C 0.1212(4) 0.8161(4) 0.9452(2) 0.0254 1.0000 Uani . . .
C67 C 0.1706(4) 0.7780(4) 1.0116(3) 0.0283 1.0000 Uani . . .
C68 C 0.1962(5) 0.8572(5) 1.0444(3) 0.0337 1.0000 Uani . . .
C69 C 0.1778(5) 0.9770(5) 1.0138(3) 0.0368 1.0000 Uani . . .
C70 C 0.1301(5) 1.0167(5) 0.9478(3) 0.0319 1.0000 Uani . . .
C71 C 0.1003(5) 0.9408(4) 0.9151(3) 0.0286 1.0000 Uani . . .
C72 C 0.0461(6) 1.0010(5) 0.8449(3) 0.0377 1.0000 Uani . . .
C73 C 0.2059(8) 1.0628(6) 1.0491(5) 0.0567 1.0000 Uani . . .
C74 C 0.2051(5) 0.6467(5) 1.0503(3) 0.0335 1.0000 Uani . . .
N75 N 0.7355(4) 0.6492(3) 0.1750(2) 0.0269 1.0000 Uani . . .
C76 C 0.8296(5) 0.5118(4) 0.1846(3) 0.0273 1.0000 Uani . . .
C77 C 0.9756(5) 0.4872(4) 0.1508(3) 0.0284 1.0000 Uani . . .
C78 C 1.0578(5) 0.3474(4) 0.1491(3) 0.0318 1.0000 Uani . . .
C79 C 1.2081(5) 0.3156(5) 0.1263(3) 0.0389 1.0000 Uani . . .
C80 C 0.6044(5) 0.6581(4) 0.2262(3) 0.0320 1.0000 Uani . . .
C81 C 0.4932(6) 0.7881(5) 0.2227(3) 0.0415 1.0000 Uani . . .
C82 C 0.3691(7) 0.7892(7) 0.2809(4) 0.0641 1.0000 Uani . . .
C83 C 0.2559(7) 0.9158(8) 0.2788(4) 0.0622 1.0000 Uani . . .
C84 C 0.7897(5) 0.7314(4) 0.1950(3) 0.0318 1.0000 Uani D . .
C85 C 0.8145(7) 0.7081(4) 0.2727(2) 0.0462 1.0000 Uani D . .
C87 C 0.7221(5) 0.6921(4) 0.0937(3) 0.0270 1.0000 Uani . . .
C88 C 0.6573(7) 0.6288(5) 0.0644(3) 0.0391 1.0000 Uani . . .
C89 C 0.6518(6) 0.6755(5) -0.0182(3) 0.0375 1.0000 Uani . . .
C90 C 0.5600(6) 0.8085(6) -0.0311(4) 0.0450 1.0000 Uani . . .
N91 N 0.2368(4) 0.3746(4) 0.6779(2) 0.0270 1.0000 Uani . . .
C92 C 0.1064(5) 0.4208(5) 0.7332(3) 0.0326 1.0000 Uani . . .
C93 C 0.0041(6) 0.3708(6) 0.7318(4) 0.0447 1.0000 Uani . . .
C94 C -0.1191(7) 0.4189(9) 0.7930(4) 0.0601 1.0000 Uani . . .
C95 C -0.1968(7) 0.5572(10) 0.7827(5) 0.0762 1.0000 Uani . . .
C96 C 0.3176(5) 0.4431(4) 0.6864(3) 0.0286 1.0000 Uani . . .
C97 C 0.4625(5) 0.3935(4) 0.6475(3) 0.0294 1.0000 Uani . . .
C98 C 0.5280(5) 0.4800(5) 0.6506(3) 0.0320 1.0000 Uani . . .
C99 C 0.6790(6) 0.4219(6) 0.6274(4) 0.0446 1.0000 Uani . . .
C100 C 0.3097(5) 0.2348(4) 0.6903(3) 0.0308 1.0000 Uani . . .
C101 C 0.3402(6) 0.1845(4) 0.7683(3) 0.0411 1.0000 Uani D . .
C102 C 0.4548(7) 0.0606(6) 0.7668(5) 0.0510 0.6695 Uani D 2 2
C103 C 0.2151(5) 0.3972(5) 0.5987(3) 0.0285 1.0000 Uani . . .
C104 C 0.1443(7) 0.5328(6) 0.5711(4) 0.0521 1.0000 Uani . . .
C105 C 0.0846(8) 0.5411(10) 0.5057(4) 0.0771 1.0000 Uani . . .
C1 C 0.4522(10) -0.0421(5) 0.7362(5) 0.0768 1.0000 Uani D . .
C18 C 0.9959(12) 0.7864(13) 0.2412(8) 0.1049 0.5894 Uani D 1 1
C55 C -0.0329(11) 0.5258(17) 0.5326(7) 0.0695 0.5775 Uani . 3 1
C19 C 0.8669(9) 0.7914(5) 0.2891(3) 0.1002 1.0000 Uani D . .
C38 C 0.9416(15) 0.7411(9) 0.3518(7) 0.0484 0.4106 Uani D 1 2
C56 C 0.020(3) 0.6432(15) 0.4563(12) 0.0752 0.4225 Uani . 3 2
C75 C 0.3692(18) 0.0495(7) 0.7905(5) 0.0506 0.3305 Uani D 2 1
H21 H 0.7436 0.0233 0.1908 0.0413 1.0000 Uiso R . .
H31 H 0.5018 0.1232 0.1721 0.0389 1.0000 Uiso R . .
H41 H 0.5099 0.1268 0.0343 0.0494 1.0000 Uiso R . .
H51 H 0.7545 0.0224 -0.0321 0.0471 1.0000 Uiso R . .
H61 H 0.9017 -0.0368 0.0628 0.0549 1.0000 Uiso R . .
H71 H 0.4999 0.4143 0.0423 0.0349 1.0000 Uiso R . .
H91 H 0.8319 0.2513 0.1398 0.0338 1.0000 Uiso R . .
H101 H 0.9130 0.2382 -0.0026 0.0381 1.0000 Uiso R . .
H111 H 0.7059 0.3375 -0.0604 0.0463 1.0000 Uiso R . .
H131 H 0.6840 0.2632 0.2538 0.0291 1.0000 Uiso R . .
H151 H 0.3331 0.4414 0.3811 0.0412 1.0000 Uiso R . .
H161 H 0.2468 0.5394 0.2755 0.0471 1.0000 Uiso R . .
H171 H 0.3809 0.4974 0.1587 0.0379 1.0000 Uiso R . .
H221 H 1.0381 0.1662 0.3281 0.0350 1.0000 Uiso R . .
H241 H 0.8287 0.4965 0.4043 0.0340 1.0000 Uiso R . .
H261 H 0.6064 0.5861 0.4245 0.0487 1.0000 Uiso R . .
H262 H 0.5454 0.4979 0.4816 0.0491 1.0000 Uiso R . .
H263 H 0.5233 0.5278 0.3996 0.0488 1.0000 Uiso R . .
H273 H 1.0646 0.4413 0.3291 0.0645 1.0000 Uiso R . .
H272 H 1.1095 0.3482 0.3967 0.0636 1.0000 Uiso R . .
H271 H 1.1527 0.3021 0.3185 0.0644 1.0000 Uiso R . .
H281 H 0.9364 0.0546 0.2998 0.0495 1.0000 Uiso R . .
H282 H 0.8815 0.0180 0.3837 0.0503 1.0000 Uiso R . .
H283 H 0.7809 0.0834 0.3303 0.0498 1.0000 Uiso R . .
H311 H 0.6851 -0.0781 0.5801 0.0418 1.0000 Uiso R . .
H331 H 0.5305 -0.1138 0.4238 0.0410 1.0000 Uiso R . .
H353 H 0.4571 0.0328 0.3352 0.0608 1.0000 Uiso R . .
H352 H 0.5444 0.1122 0.3001 0.0608 1.0000 Uiso R . .
H351 H 0.4030 0.1704 0.3525 0.0610 1.0000 Uiso R . .
H361 H 0.6599 -0.3050 0.5105 0.1028 1.0000 Uiso R . .
H362 H 0.6715 -0.2719 0.5839 0.1028 1.0000 Uiso R . .
H363 H 0.5309 -0.2440 0.5695 0.1030 1.0000 Uiso R . .
H371 H 0.6951 0.1031 0.5913 0.0480 1.0000 Uiso R . .
H372 H 0.7868 0.1259 0.5155 0.0477 1.0000 Uiso R . .
H373 H 0.6407 0.2226 0.5391 0.0483 1.0000 Uiso R . .
H391 H 0.3400 1.0413 0.5610 0.0479 1.0000 Uiso R . .
H401 H 0.2132 1.1263 0.4586 0.0557 1.0000 Uiso R . .
H411 H -0.0361 1.1833 0.5161 0.0641 1.0000 Uiso R . .
H421 H -0.0646 1.1327 0.6576 0.0776 1.0000 Uiso R . .
H431 H 0.1714 1.0414 0.6873 0.0610 1.0000 Uiso R . .
H451 H 0.2979 0.7522 0.6387 0.0350 1.0000 Uiso R . .
H461 H 0.3536 0.7869 0.4948 0.0447 1.0000 Uiso R . .
H471 H 0.1365 0.8707 0.4492 0.0469 1.0000 Uiso R . .
H481 H -0.0559 0.8911 0.5638 0.0427 1.0000 Uiso R . .
H501 H 0.1775 0.7198 0.7566 0.0310 1.0000 Uiso R . .
H521 H -0.1723 0.8287 0.9041 0.0398 1.0000 Uiso R . .
H531 H -0.2850 0.9102 0.8091 0.0497 1.0000 Uiso R . .
H541 H -0.1687 0.9107 0.6871 0.0457 1.0000 Uiso R . .
H591 H 0.3097 0.2817 0.9145 0.0384 1.0000 Uiso R . .
H611 H 0.5460 0.4682 0.8357 0.0409 1.0000 Uiso R . .
H631 H 0.4616 0.6793 0.8022 0.0578 1.0000 Uiso R . .
H632 H 0.3942 0.7197 0.8827 0.0578 1.0000 Uiso R . .
H633 H 0.3070 0.7604 0.8228 0.0582 1.0000 Uiso R . .
H641 H 0.6187 0.2325 0.8120 0.0783 1.0000 Uiso R . .
H642 H 0.6233 0.2211 0.8952 0.0781 1.0000 Uiso R . .
H643 H 0.5387 0.1653 0.8729 0.0779 1.0000 Uiso R . .
H651 H 0.0852 0.3761 0.9267 0.0563 1.0000 Uiso R . .
H652 H 0.0428 0.4663 0.9866 0.0555 1.0000 Uiso R . .
H653 H 0.0093 0.5193 0.9082 0.0563 1.0000 Uiso R . .
H681 H 0.2262 0.8295 1.0880 0.0410 1.0000 Uiso R . .
H701 H 0.1179 1.0971 0.9255 0.0403 1.0000 Uiso R . .
H721 H 0.0507 1.0818 0.8323 0.0540 1.0000 Uiso R . .
H722 H -0.0452 1.0097 0.8542 0.0541 1.0000 Uiso R . .
H723 H 0.0974 0.9518 0.8046 0.0539 1.0000 Uiso R . .
H731 H 0.2252 1.1254 1.0130 0.0882 1.0000 Uiso R . .
H732 H 0.1312 1.1011 1.0875 0.0879 1.0000 Uiso R . .
H733 H 0.2807 1.0165 1.0719 0.0877 1.0000 Uiso R . .
H741 H 0.2051 0.6470 1.1016 0.0528 1.0000 Uiso R . .
H742 H 0.1383 0.6158 1.0494 0.0528 1.0000 Uiso R . .
H743 H 0.2919 0.5941 1.0261 0.0533 1.0000 Uiso R . .
H761 H 0.8226 0.4891 0.2370 0.0321 1.0000 Uiso R . .
H762 H 0.7994 0.4626 0.1638 0.0318 1.0000 Uiso R . .
H771 H 1.0121 0.5197 0.1798 0.0338 1.0000 Uiso R . .
H772 H 0.9853 0.5271 0.1002 0.0347 1.0000 Uiso R . .
H781 H 1.0390 0.3075 0.1981 0.0394 1.0000 Uiso R . .
H782 H 1.0314 0.3150 0.1150 0.0390 1.0000 Uiso R . .
H791 H 1.2552 0.2273 0.1261 0.0609 1.0000 Uiso R . .
H792 H 1.2364 0.3437 0.1605 0.0606 1.0000 Uiso R . .
H793 H 1.2304 0.3547 0.0771 0.0610 1.0000 Uiso R . .
H801 H 0.6166 0.6366 0.2764 0.0390 1.0000 Uiso R . .
H802 H 0.5759 0.6000 0.2138 0.0385 1.0000 Uiso R . .
H811 H 0.5252 0.8473 0.2319 0.0499 1.0000 Uiso R . .
H812 H 0.4730 0.8090 0.1744 0.0506 1.0000 Uiso R . .
H821 H 0.3908 0.7715 0.3290 0.0760 1.0000 Uiso R . .
H822 H 0.3429 0.7252 0.2741 0.0762 1.0000 Uiso R . .
H833 H 0.1758 0.9104 0.3110 0.0976 1.0000 Uiso R . .
H832 H 0.2788 0.9752 0.2942 0.0981 1.0000 Uiso R . .
H831 H 0.2445 0.9402 0.2278 0.0979 1.0000 Uiso R . .
H841 H 0.8733 0.7227 0.1604 0.0382 1.0000 Uiso R . .
H842 H 0.7263 0.8157 0.1884 0.0378 1.0000 Uiso R . .
H851 H 0.8755 0.6217 0.2816 0.0568 1.0000 Uiso R . .
H852 H 0.7291 0.7206 0.3073 0.0566 1.0000 Uiso R . .
H871 H 0.8115 0.6797 0.0620 0.0329 1.0000 Uiso R . .
H872 H 0.6651 0.7798 0.0920 0.0333 1.0000 Uiso R . .
H881 H 0.7093 0.5404 0.0678 0.0490 1.0000 Uiso R . .
H882 H 0.5674 0.6461 0.0935 0.0485 1.0000 Uiso R . .
H891 H 0.7424 0.6648 -0.0454 0.0456 1.0000 Uiso R . .
H892 H 0.6216 0.6235 -0.0361 0.0456 1.0000 Uiso R . .
H901 H 0.5679 0.8305 -0.0841 0.0671 1.0000 Uiso R . .
H902 H 0.5859 0.8596 -0.0102 0.0670 1.0000 Uiso R . .
H903 H 0.4709 0.8163 -0.0076 0.0671 1.0000 Uiso R . .
H921 H 0.1273 0.4005 0.7820 0.0390 1.0000 Uiso R . .
H922 H 0.0672 0.5111 0.7224 0.0393 1.0000 Uiso R . .
H931 H 0.0424 0.2806 0.7387 0.0532 1.0000 Uiso R . .
H932 H -0.0216 0.3967 0.6837 0.0531 1.0000 Uiso R . .
H941 H -0.0910 0.3991 0.8403 0.0720 1.0000 Uiso R . .
H942 H -0.1774 0.3772 0.7949 0.0721 1.0000 Uiso R . .
H951 H -0.2813 0.5804 0.8178 0.1120 1.0000 Uiso R . .
H952 H -0.1446 0.5986 0.7905 0.1116 1.0000 Uiso R . .
H953 H -0.2119 0.5813 0.7325 0.1120 1.0000 Uiso R . .
H961 H 0.3134 0.4388 0.7397 0.0357 1.0000 Uiso R . .
H962 H 0.2749 0.5293 0.6667 0.0359 1.0000 Uiso R . .
H971 H 0.5099 0.3118 0.6718 0.0370 1.0000 Uiso R . .
H972 H 0.4717 0.3848 0.5954 0.0368 1.0000 Uiso R . .
H981 H 0.5037 0.5025 0.7004 0.0409 1.0000 Uiso R . .
H982 H 0.4970 0.5545 0.6157 0.0413 1.0000 Uiso R . .
H991 H 0.7182 0.4781 0.6309 0.0669 1.0000 Uiso R . .
H992 H 0.7126 0.3482 0.6607 0.0671 1.0000 Uiso R . .
H993 H 0.7072 0.3994 0.5772 0.0671 1.0000 Uiso R . .
H1001 H 0.3941 0.2121 0.6548 0.0382 1.0000 Uiso R . .
H1002 H 0.2567 0.1953 0.6809 0.0374 1.0000 Uiso R . .
H1021 H 0.4652 0.0306 0.8174 0.0700 0.6695 Uiso R 2 2
H1022 H 0.5335 0.0749 0.7372 0.0700 0.6695 Uiso R 2 2
H1031 H 0.3007 0.3627 0.5652 0.0358 1.0000 Uiso R . .
H1032 H 0.1617 0.3513 0.5986 0.0354 1.0000 Uiso R . .
H1041 H 0.0724 0.5758 0.6109 0.0658 1.0000 Uiso R . .
H1042 H 0.2089 0.5723 0.5551 0.0661 1.0000 Uiso R . .
H181 H 1.0285 0.8285 0.2643 0.1490 0.5894 Uiso R 1 1
H182 H 1.0539 0.7011 0.2392 0.1490 0.5894 Uiso R 1 1
H183 H 0.9825 0.8262 0.1925 0.1490 0.5894 Uiso R 1 1
H383 H 1.0003 0.7822 0.3459 0.0728 0.4106 Uiso R 1 2
H382 H 0.9931 0.6533 0.3507 0.0730 0.4106 Uiso R 1 2
H381 H 0.8796 0.7572 0.3985 0.0730 0.4106 Uiso R 1 2
H751 H 0.4109 0.0242 0.8331 0.0660 0.3305 Uiso R 2 1
H752 H 0.2842 0.0407 0.8050 0.0661 0.3305 Uiso R 2 1
H561 H 0.0039 0.6154 0.4167 0.1270 0.4225 Uiso R 3 2
H562 H -0.0622 0.6991 0.4828 0.1270 0.4225 Uiso R 3 2
H563 H 0.0802 0.6849 0.4356 0.1270 0.4225 Uiso R 3 2
H551 H -0.0859 0.5562 0.4954 0.1060 0.5775 Uiso R 3 1
H552 H -0.0805 0.5718 0.5750 0.1060 0.5775 Uiso R 3 1
H553 H -0.0169 0.4394 0.5476 0.1061 0.5775 Uiso R 3 1
H1051 H 0.0702 0.6212 0.4762 0.0950 0.5775 Uiso R 3 1
H1052 H 0.1452 0.4753 0.4746 0.0950 0.5775 Uiso R 3 1
H1053 H 0.0160 0.5084 0.5275 0.0950 0.4225 Uiso R 3 2
H1054 H 0.1572 0.4834 0.4733 0.0950 0.4225 Uiso R 3 2
H191 H 0.8756 0.7712 0.3410 0.1181 0.5894 Uiso R 1 1
H192 H 0.8036 0.8767 0.2820 0.1180 0.5894 Uiso R 1 1
H193 H 0.9300 0.8040 0.2447 0.1177 0.4106 Uiso R 1 2
H194 H 0.7947 0.8707 0.3005 0.1181 0.4106 Uiso R 1 2
H1011 H 0.4159 0.2010 0.7712 0.0530 0.3305 Uiso R 2 1
H1012 H 0.2627 0.2290 0.8044 0.0530 0.3305 Uiso R 2 1
H1013 H 0.3636 0.2431 0.7848 0.0529 0.6695 Uiso R 2 2
H1014 H 0.2616 0.1769 0.8023 0.0529 0.6695 Uiso R 2 2
H11 H 0.4543 -0.1433 0.7732 0.1230 0.3305 Uiso R 2 1
H12 H 0.5642 -0.0313 0.7204 0.1229 0.3305 Uiso R 2 1
H13 H 0.3928 -0.0093 0.6826 0.1231 0.3305 Uiso R 2 1
H14 H 0.5286 -0.1153 0.7477 0.1230 0.6695 Uiso R 2 2
H15 H 0.3719 -0.0535 0.7600 0.1230 0.6695 Uiso . 2 2
H16 H 0.4636 -0.0232 0.6827 0.1230 0.6695 Uiso . 2 2

loop_
_atom_site_aniso_label
_atom_site_aniso_U_11
_atom_site_aniso_U_22
_atom_site_aniso_U_33
_atom_site_aniso_U_23
_atom_site_aniso_U_13
_atom_site_aniso_U_12
Fe1 0.0235(3) 0.0197(3) 0.0284(3) -0.0035(2) -0.0028(3) -0.0106(3)
C2 0.045(3) 0.020(2) 0.040(3) 0.0051(18) -0.016(2) -0.012(2)
C3 0.036(3) 0.029(2) 0.035(2) -0.0026(19) 0.000(2) -0.022(2)
C4 0.049(3) 0.038(3) 0.044(3) -0.015(2) -0.007(2) -0.025(3)
C5 0.050(3) 0.030(2) 0.045(3) -0.016(2) 0.006(2) -0.024(2)
C6 0.038(3) 0.013(2) 0.067(4) -0.003(2) 0.002(3) -0.0095(19)
C7 0.032(2) 0.022(2) 0.040(3) -0.0022(18) -0.014(2) -0.0100(18)
C8 0.023(2) 0.0198(19) 0.033(2) -0.0020(16) -0.0045(17) -0.0120(16)
C9 0.026(2) 0.023(2) 0.034(2) -0.0020(17) -0.0074(18) -0.0121(17)
C10 0.030(2) 0.030(2) 0.034(2) -0.0047(18) 0.0053(18) -0.0201(19)
C11 0.047(3) 0.024(2) 0.038(3) -0.0011(19) -0.002(2) -0.022(2)
C12 0.0194(19) 0.0195(18) 0.031(2) -0.0011(15) -0.0072(16) -0.0098(15)
C13 0.0185(18) 0.0244(19) 0.031(2) -0.0053(16) -0.0007(16) -0.0110(16)
C14 0.0180(19) 0.0220(19) 0.033(2) 0.0009(16) -0.0070(16) -0.0080(16)
C15 0.017(2) 0.043(3) 0.033(2) -0.008(2) 0.0021(17) -0.0075(19)
C16 0.017(2) 0.047(3) 0.047(3) -0.007(2) -0.008(2) -0.005(2)
C17 0.022(2) 0.029(2) 0.038(2) -0.0005(18) -0.0097(18) -0.0055(18)
B18 0.019(2) 0.028(2) 0.023(2) -0.0047(18) 0.0017(17) -0.0105(18)
F19 0.0232(12) 0.0309(13) 0.0284(13) -0.0072(10) 0.0041(10) -0.0076(10)
C20 0.0221(19) 0.0225(19) 0.0221(19) -0.0011(15) -0.0031(15) -0.0090(16)
C21 0.0173(18) 0.028(2) 0.028(2) -0.0067(16) -0.0016(15) -0.0084(16)
C22 0.022(2) 0.030(2) 0.030(2) 0.0011(17) -0.0014(16) -0.0104(17)
C23 0.030(2) 0.031(2) 0.035(2) 0.0050(18) -0.0129(19) -0.0160(19)
C24 0.040(2) 0.029(2) 0.025(2) 0.0020(17) -0.0091(18) -0.022(2)
C25 0.025(2) 0.026(2) 0.0234(19) -0.0014(15) -0.0051(16) -0.0093(17)
C26 0.037(3) 0.026(2) 0.031(2) -0.0041(18) -0.0013(19) -0.011(2)
C27 0.033(3) 0.046(3) 0.056(3) 0.005(2) -0.016(2) -0.026(2)
C28 0.0186(19) 0.031(2) 0.046(3) -0.015(2) 0.0031(18) -0.0082(17)
C29 0.0180(18) 0.029(2) 0.027(2) -0.0058(17) 0.0020(15) -0.0109(16)
C30 0.0190(19) 0.026(2) 0.037(2) -0.0060(18) -0.0003(17) -0.0093(16)
C31 0.027(2) 0.034(2) 0.045(3) 0.001(2) -0.011(2) -0.014(2)
C32 0.037(3) 0.031(3) 0.059(3) 0.000(2) -0.005(2) -0.023(2)
C33 0.031(2) 0.036(2) 0.041(3) -0.008(2) -0.002(2) -0.021(2)
C34 0.023(2) 0.037(2) 0.031(2) -0.0056(19) 0.0021(17) -0.0190(19)
C35 0.051(3) 0.052(3) 0.037(3) 0.000(2) -0.013(2) -0.036(3)
C36 0.093(6) 0.043(3) 0.086(5) 0.023(3) -0.043(5) -0.048(4)
C37 0.033(2) 0.031(2) 0.033(2) -0.0006(18) -0.0082(19) -0.0124(19)
Fe38 0.0301(4) 0.0235(3) 0.0264(3) -0.0009(3) -0.0052(3) -0.0122(3)
C39 0.035(3) 0.034(3) 0.057(3) -0.011(2) -0.004(2) -0.021(2)
C40 0.064(4) 0.037(3) 0.037(3) 0.011(2) -0.014(3) -0.033(3)
C41 0.046(3) 0.032(3) 0.089(5) 0.005(3) -0.026(3) -0.014(3)
C42 0.054(4) 0.040(3) 0.095(6) -0.032(4) 0.030(4) -0.032(3)
C43 0.091(5) 0.040(3) 0.034(3) -0.010(2) -0.003(3) -0.044(3)
C44 0.023(2) 0.023(2) 0.034(2) -0.0057(17) 0.0003(17) -0.0134(17)
C45 0.029(2) 0.019(2) 0.029(2) 0.0015(16) -0.0054(18) -0.0077(17)
C46 0.041(3) 0.031(2) 0.032(2) -0.0125(19) 0.007(2) -0.013(2)
C47 0.050(3) 0.040(3) 0.028(2) -0.010(2) -0.004(2) -0.022(2)
C48 0.042(3) 0.033(2) 0.038(3) -0.008(2) -0.014(2) -0.017(2)
C49 0.0198(19) 0.026(2) 0.031(2) -0.0002(16) -0.0058(16) -0.0116(16)
C50 0.0185(18) 0.0215(19) 0.034(2) -0.0043(16) -0.0046(16) -0.0066(15)
C51 0.0186(19) 0.0237(19) 0.028(2) -0.0003(16) -0.0048(15) -0.0098(15)
C52 0.025(2) 0.040(3) 0.031(2) -0.0009(19) 0.0016(18) -0.015(2)
C53 0.014(2) 0.054(3) 0.046(3) 0.006(2) -0.0063(19) -0.009(2)
C54 0.027(2) 0.045(3) 0.033(2) 0.009(2) -0.0111(19) -0.013(2)
B55 0.0161(19) 0.026(2) 0.027(2) -0.0021(18) 0.0004(17) -0.0118(17)
F56 0.0249(12) 0.0353(14) 0.0290(13) -0.0019(10) 0.0015(10) -0.0159(11)
C57 0.0223(19) 0.028(2) 0.0206(18) -0.0031(15) -0.0054(15) -0.0095(16)
C58 0.033(2) 0.028(2) 0.0197(18) -0.0046(16) -0.0045(16) -0.0100(18)
C59 0.044(3) 0.022(2) 0.029(2) -0.0034(17) -0.011(2) -0.0082(19)
C60 0.039(3) 0.033(2) 0.035(3) -0.012(2) -0.018(2) 0.001(2)
C61 0.022(2) 0.040(3) 0.036(2) -0.011(2) -0.0086(18) -0.0035(19)
C62 0.021(2) 0.034(2) 0.031(2) -0.0108(18) -0.0035(16) -0.0067(18)
C63 0.025(2) 0.046(3) 0.043(3) -0.011(2) 0.003(2) -0.017(2)
C64 0.043(3) 0.042(3) 0.058(4) -0.018(3) -0.025(3) 0.007(2)
C65 0.044(3) 0.034(2) 0.034(2) -0.0059(19) 0.001(2) -0.025(2)
C66 0.0175(18) 0.030(2) 0.026(2) -0.0047(17) -0.0001(15) -0.0091(16)
C67 0.021(2) 0.030(2) 0.031(2) -0.0060(18) -0.0007(17) -0.0086(17)
C68 0.023(2) 0.039(3) 0.039(3) -0.010(2) -0.0069(18) -0.0082(19)
C69 0.030(2) 0.039(3) 0.046(3) -0.017(2) 0.001(2) -0.018(2)
C70 0.027(2) 0.026(2) 0.040(3) -0.0071(19) -0.0003(19) -0.0114(18)
C71 0.023(2) 0.031(2) 0.030(2) -0.0077(18) 0.0039(17) -0.0129(17)
C72 0.050(3) 0.031(2) 0.033(2) 0.0050(19) -0.011(2) -0.019(2)
C73 0.064(4) 0.043(3) 0.078(5) -0.017(3) -0.025(4) -0.024(3)
C74 0.033(2) 0.033(2) 0.034(2) 0.0023(19) -0.0118(19) -0.013(2)
N75 0.0295(19) 0.0185(17) 0.033(2) -0.0041(14) -0.0027(15) -0.0112(15)
C76 0.032(2) 0.021(2) 0.026(2) -0.0038(16) 0.0025(17) -0.0120(18)
C77 0.030(2) 0.026(2) 0.030(2) -0.0031(17) -0.0032(17) -0.0130(18)
C78 0.028(2) 0.028(2) 0.037(2) -0.0078(18) -0.0056(19) -0.0071(18)
C79 0.029(2) 0.038(3) 0.052(3) -0.013(2) -0.009(2) -0.011(2)
C80 0.032(2) 0.024(2) 0.033(2) -0.0030(17) 0.0025(19) -0.0096(19)
C81 0.036(3) 0.027(2) 0.045(3) -0.003(2) 0.001(2) -0.004(2)
C82 0.042(4) 0.055(4) 0.057(4) -0.004(3) 0.012(3) 0.002(3)
C83 0.032(3) 0.065(4) 0.059(4) -0.012(3) 0.004(3) 0.003(3)
C84 0.042(3) 0.019(2) 0.040(2) -0.0010(18) -0.016(2) -0.0139(19)
C85 0.076(4) 0.025(2) 0.039(3) -0.006(2) -0.020(3) -0.015(3)
C87 0.029(2) 0.024(2) 0.028(2) 0.0006(16) -0.0029(17) -0.0148(17)
C88 0.057(3) 0.038(3) 0.036(3) 0.002(2) -0.010(2) -0.033(3)
C89 0.046(3) 0.039(3) 0.035(3) -0.002(2) -0.012(2) -0.022(2)
C90 0.034(3) 0.056(4) 0.044(3) 0.006(3) -0.012(2) -0.020(3)
N91 0.0248(18) 0.0269(19) 0.031(2) -0.0080(15) 0.0007(15) -0.0133(15)
C92 0.030(2) 0.035(2) 0.031(2) -0.0127(19) 0.0065(18) -0.0147(19)
C93 0.042(3) 0.051(3) 0.050(3) -0.014(3) 0.003(2) -0.030(3)
C94 0.048(4) 0.103(6) 0.046(3) -0.023(4) 0.013(3) -0.053(4)
C95 0.036(3) 0.107(7) 0.087(6) -0.057(5) 0.006(3) -0.019(4)
C96 0.030(2) 0.026(2) 0.034(2) -0.0090(18) -0.0028(18) -0.0150(18)
C97 0.027(2) 0.028(2) 0.033(2) -0.0062(17) -0.0015(18) -0.0121(18)
C98 0.027(2) 0.038(2) 0.035(2) -0.0061(19) -0.0014(18) -0.0173(19)
C99 0.030(3) 0.048(3) 0.059(4) -0.006(3) -0.011(2) -0.017(2)
C100 0.037(2) 0.025(2) 0.034(2) -0.0052(18) -0.0093(19) -0.0140(19)
C101 0.051(3) 0.039(3) 0.040(3) 0.002(2) -0.017(2) -0.022(2)
C102 0.060(4) 0.042(3) 0.049(4) 0.012(3) -0.026(3) -0.018(3)
C103 0.023(2) 0.038(2) 0.024(2) -0.0086(18) 0.0036(16) -0.0150(19)
C104 0.054(4) 0.043(3) 0.046(3) 0.004(3) -0.004(3) -0.013(3)
C105 0.048(4) 0.101(7) 0.043(4) 0.009(4) -0.018(3) 0.005(4)
C1 0.094(5) 0.046(3) 0.070(4) 0.001(3) -0.031(4) -0.003(3)
C18 0.126(11) 0.064(9) 0.136(14) -0.044(10) -0.099(9) 0.012(9)
C55 0.030(5) 0.122(12) 0.053(7) -0.007(7) -0.016(5) -0.023(6)
C19 0.210(12) 0.061(5) 0.088(6) 0.033(4) -0.108(8) -0.079(7)
C38 0.062(9) 0.025(6) 0.060(9) -0.006(6) -0.033(7) -0.006(6)
C56 0.130(18) 0.037(8) 0.078(12) 0.021(8) -0.088(14) -0.023(10)
C75 0.065(5) 0.039(4) 0.051(5) 0.006(4) -0.025(4) -0.020(4)

loop_
_atom_type_symbol
_atom_type_scat_dispersion_real
_atom_type_scat_dispersion_imag
_atom_type_scat_Cromer_Mann_a1
_atom_type_scat_Cromer_Mann_b1
_atom_type_scat_Cromer_Mann_a2
_atom_type_scat_Cromer_Mann_b2
_atom_type_scat_Cromer_Mann_a3
_atom_type_scat_Cromer_Mann_b3
_atom_type_scat_Cromer_Mann_a4
_atom_type_scat_Cromer_Mann_b4
_atom_type_scat_Cromer_Mann_c
_atom_type_scat_source
C 0.0181 0.0091 2.3100 20.8439 1.0200 10.2075 1.5886 0.5687 0.8650 51.6512 0.2156 'International Tables Vol C 4.2.6.8 and 6.1.1.4'
H 0.0000 0.0000 0.4930 10.5109 0.3229 26.1257 0.1402 3.1424 0.0408 57.7998 0.0030 'International Tables Vol C 4.2.6.8 and 6.1.1.4'
Fe -1.1336 3.1974 11.7695 4.7611 7.3573 0.3072 3.5222 15.3535 2.3045 76.8805 1.0369 'International Tables Vol C 4.2.6.8 and 6.1.1.4'
B 0.0090 0.0039 2.0545 23.2185 1.3326 1.0210 1.0979 60.3498 0.7068 0.1403 -0.1932 'International Tables Vol C 4.2.6.8 and 6.1.1.4'
N 0.0311 0.0180 12.2126 0.0057 3.1322 9.8933 2.0125 28.9975 1.1663 0.5826 -11.5290 'International Tables Vol C 4.2.6.8 and 6.1.1.4'
F 0.0727 0.0534 3.5392 10.2825 2.6412 4.2944 1.5170 0.2615 1.0243 26.1476 0.2776 'International Tables Vol C 4.2.6.8 and 6.1.1.4'

loop_
_geom_angle_atom_site_label_1
_geom_angle_atom_site_label_2
_geom_angle_atom_site_label_3
_geom_angle
_geom_angle_publ_flag
C2 Fe1 C3 40.5(2) yes
C2 Fe1 C4 66.6(2) yes
C3 Fe1 C4 39.6(2) yes
C2 Fe1 C5 66.5(2) yes
C3 Fe1 C5 66.6(2) yes
C4 Fe1 C5 39.1(2) yes
C2 Fe1 C6 40.1(2) yes
C3 Fe1 C6 67.4(2) yes
C4 Fe1 C6 66.1(2) yes
C5 Fe1 C6 39.3(3) yes
C2 Fe1 C7 148.6(2) yes
C3 Fe1 C7 116.2(2) yes
C4 Fe1 C7 110.0(2) yes
C5 Fe1 C7 131.8(2) yes
C6 Fe1 C7 169.7(3) yes
C2 Fe1 C8 114.7(2) yes
C3 Fe1 C8 107.69(19) yes
C4 Fe1 C8 131.7(2) yes
C5 Fe1 C8 170.4(2) yes
C6 Fe1 C8 147.3(2) yes
C2 Fe1 C9 107.0(2) yes
C3 Fe1 C9 130.7(2) yes
C4 Fe1 C9 170.0(2) yes
C5 Fe1 C9 147.0(2) yes
C6 Fe1 C9 114.4(2) yes
C2 Fe1 C10 130.1(2) yes
C3 Fe1 C10 169.7(2) yes
C4 Fe1 C10 148.1(2) yes
C5 Fe1 C10 116.0(2) yes
C6 Fe1 C10 107.7(2) yes
C2 Fe1 C11 169.5(2) yes
C3 Fe1 C11 148.7(2) yes
C4 Fe1 C11 117.7(2) yes
C5 Fe1 C11 110.2(2) yes
C6 Fe1 C11 131.1(2) yes
C7 Fe1 C8 42.5(2) yes
C7 Fe1 C9 71.12(19) yes
C8 Fe1 C9 42.61(18) yes
C7 Fe1 C10 70.2(2) yes
C8 Fe1 C10 71.10(19) yes
C9 Fe1 C10 41.8(2) yes
C7 Fe1 C11 41.0(2) yes
C8 Fe1 C11 70.3(2) yes
C9 Fe1 C11 70.0(2) yes
C10 Fe1 C11 41.2(2) yes
Fe1 C2 C3 70.8(3) yes
Fe1 C2 C6 72.4(3) yes
C3 C2 C6 109.1(5) yes
Fe1 C2 H21 122.3 no
C3 C2 H21 124.8 no
C6 C2 H21 126.1 no
C2 C3 Fe1 68.7(3) yes
C2 C3 C4 107.0(5) yes
Fe1 C3 C4 71.9(3) yes
C2 C3 H31 126.8 no
Fe1 C3 H31 125.2 no
C4 C3 H31 126.2 no
Fe1 C4 C3 68.5(3) yes
Fe1 C4 C5 71.2(3) yes
C3 C4 C5 108.8(5) yes
Fe1 C4 H41 125.7 no
C3 C4 H41 124.9 no
C5 C4 H41 126.3 no
Fe1 C5 C4 69.7(3) yes
Fe1 C5 C6 69.4(3) yes
C4 C5 C6 108.1(5) yes
Fe1 C5 H51 129.3 no
C4 C5 H51 126.6 no
C6 C5 H51 125.2 no
Fe1 C6 C5 71.3(3) yes
Fe1 C6 C2 67.5(3) yes
C5 C6 C2 107.0(5) yes
Fe1 C6 H61 122.5 no
C5 C6 H61 125.7 no
C2 C6 H61 127.1 no
Fe1 C7 C8 67.9(3) yes
Fe1 C7 C11 70.0(3) yes
C8 C7 C11 107.7(5) yes
Fe1 C7 H71 126.1 no
C8 C7 H71 126.6 no
C11 C7 H71 125.7 no
C7 C8 Fe1 69.6(3) yes
C7 C8 C9 106.9(4) yes
Fe1 C8 C9 68.4(3) yes
C7 C8 C12 127.1(4) yes
Fe1 C8 C12 127.1(3) yes
C9 C8 C12 126.0(4) yes
C8 C9 Fe1 69.0(3) yes
C8 C9 C10 108.8(4) yes
Fe1 C9 C10 71.0(3) yes
C8 C9 H91 124.8 no
Fe1 C9 H91 125.2 no
C10 C9 H91 126.5 no
C9 C10 Fe1 67.2(3) yes
C9 C10 C11 106.8(4) yes
Fe1 C10 C11 69.1(3) yes
C9 C10 H101 126.6 no
Fe1 C10 H101 126.0 no
C11 C10 H101 126.5 no
C10 C11 C7 109.8(5) yes
C10 C11 Fe1 69.7(3) yes
C7 C11 Fe1 69.0(3) yes
C10 C11 H111 124.8 no
C7 C11 H111 125.3 no
Fe1 C11 H111 125.4 no
C8 C12 C13 122.1(4) yes
C8 C12 C17 120.6(4) yes
C13 C12 C17 117.3(4) yes
C12 C13 C14 124.2(4) yes
C12 C13 H131 117.2 no
C14 C13 H131 118.5 no
C13 C14 C15 115.3(4) yes
C13 C14 B18 123.5(4) yes
C15 C14 B18 121.1(4) yes
C14 C15 C16 122.5(4) yes
C14 C15 H151 117.8 no
C16 C15 H151 119.8 no
C15 C16 C17 120.0(4) yes
C15 C16 H161 119.4 no
C17 C16 H161 120.6 no
C12 C17 C16 120.7(4) yes
C12 C17 H171 120.0 no
C16 C17 H171 119.3 no
C14 B18 F19 106.3(4) yes
C14 B18 C20 104.8(3) yes
F19 B18 C20 110.1(4) yes
C14 B18 C29 119.2(4) yes
F19 B18 C29 102.1(3) yes
C20 B18 C29 113.9(4) yes
B18 C20 C21 123.4(4) yes
B18 C20 C25 120.5(4) yes
C21 C20 C25 116.0(4) yes
C20 C21 C22 121.5(4) yes
C20 C21 C28 123.1(4) yes
C22 C21 C28 115.4(4) yes
C21 C22 C23 122.6(4) yes
C21 C22 H221 118.3 no
C23 C22 H221 119.1 no
C22 C23 C24 116.1(4) yes
C22 C23 C27 122.1(5) yes
C24 C23 C27 121.8(5) yes
C23 C24 C25 122.8(4) yes
C23 C24 H241 117.5 no
C25 C24 H241 119.7 no
C20 C25 C24 120.9(4) yes
C20 C25 C26 122.4(4) yes
C24 C25 C26 116.7(4) yes
C25 C26 H261 107.7 no
C25 C26 H262 111.3 no
H261 C26 H262 109.3 no
C25 C26 H263 109.1 no
H261 C26 H263 110.6 no
H262 C26 H263 108.8 no
C23 C27 H273 108.7 no
C23 C27 H272 111.0 no
H273 C27 H272 107.8 no
C23 C27 H271 111.1 no
H273 C27 H271 109.7 no
H272 C27 H271 108.5 no
C21 C28 H281 109.9 no
C21 C28 H282 109.1 no
H281 C28 H282 108.4 no
C21 C28 H283 111.0 no
H281 C28 H283 110.4 no
H282 C28 H283 107.9 no
B18 C29 C30 117.7(4) yes
B18 C29 C34 127.1(4) yes
C30 C29 C34 115.1(4) yes
C29 C30 C31 121.3(4) yes
C29 C30 C37 123.0(4) yes
C31 C30 C37 115.6(4) yes
C30 C31 C32 122.3(5) yes
C30 C31 H311 118.5 no
C32 C31 H311 119.2 no
C31 C32 C33 117.5(5) yes
C31 C32 C36 120.9(6) yes
C33 C32 C36 121.6(5) yes
C32 C33 C34 121.8(5) yes
C32 C33 H331 119.0 no
C34 C33 H331 119.2 no
C29 C34 C33 122.0(5) yes
C29 C34 C35 122.5(4) yes
C33 C34 C35 115.5(4) yes
C34 C35 H353 109.1 no
C34 C35 H352 109.8 no
H353 C35 H352 109.9 no
C34 C35 H351 109.5 no
H353 C35 H351 108.3 no
H352 C35 H351 110.1 no
C32 C36 H361 110.1 no
C32 C36 H362 110.3 no
H361 C36 H362 108.5 no
C32 C36 H363 110.9 no
H361 C36 H363 108.2 no
H362 C36 H363 108.8 no
C30 C37 H371 110.4 no
C30 C37 H372 111.8 no
H371 C37 H372 109.7 no
C30 C37 H373 108.9 no
H371 C37 H373 107.2 no
H372 C37 H373 108.8 no
C39 Fe38 C40 40.6(3) yes
C39 Fe38 C41 69.6(3) yes
C40 Fe38 C41 40.9(3) yes
C39 Fe38 C42 70.6(3) yes
C40 Fe38 C42 69.6(3) yes
C41 Fe38 C42 41.8(4) yes
C39 Fe38 C43 42.2(3) yes
C40 Fe38 C43 69.8(2) yes
C41 Fe38 C43 70.7(3) yes
C42 Fe38 C43 42.3(4) yes
C39 Fe38 C44 143.6(2) yes
C40 Fe38 C44 175.8(2) yes
C41 Fe38 C44 136.1(2) yes
C42 Fe38 C44 110.0(2) yes
C43 Fe38 C44 112.9(2) yes
C39 Fe38 C45 113.1(2) yes
C40 Fe38 C45 142.5(2) yes
C41 Fe38 C45 176.5(3) yes
C42 Fe38 C45 136.2(3) yes
C43 Fe38 C45 109.6(3) yes
C39 Fe38 C46 109.7(2) yes
C40 Fe38 C46 113.4(2) yes
C41 Fe38 C46 142.4(3) yes
C42 Fe38 C46 175.8(3) yes
C43 Fe38 C46 135.3(3) yes
C39 Fe38 C47 134.9(2) yes
C40 Fe38 C47 111.0(2) yes
C41 Fe38 C47 113.8(3) yes
C42 Fe38 C47 143.3(3) yes
C43 Fe38 C47 174.3(3) yes
C39 Fe38 C48 174.3(3) yes
C40 Fe38 C48 136.4(2) yes
C41 Fe38 C48 111.0(3) yes
C42 Fe38 C48 113.8(3) yes
C43 Fe38 C48 143.5(3) yes
C44 Fe38 C45 40.42(18) yes
C44 Fe38 C46 67.16(19) yes
C45 Fe38 C46 39.7(2) yes
C44 Fe38 C47 66.7(2) yes
C45 Fe38 C47 66.2(2) yes
C46 Fe38 C47 39.1(2) yes
C44 Fe38 C48 39.7(2) yes
C45 Fe38 C48 66.6(2) yes
C46 Fe38 C48 66.2(2) yes
C47 Fe38 C48 39.4(2) yes
Fe38 C39 C40 70.6(3) yes
Fe38 C39 C43 67.8(3) yes
C40 C39 C43 108.0(6) yes
Fe38 C39 H391 127.9 no
C40 C39 H391 125.0 no
C43 C39 H391 127.0 no
C39 C40 Fe38 68.9(3) yes
C39 C40 C41 109.1(6) yes
Fe38 C40 C41 68.7(3) yes
C39 C40 H401 123.5 no
Fe38 C40 H401 127.3 no
C41 C40 H401 127.4 no
C40 C41 Fe38 70.3(4) yes
C40 C41 C42 108.0(6) yes
Fe38 C41 C42 68.4(4) yes
C40 C41 H411 126.1 no
Fe38 C41 H411 127.0 no
C42 C41 H411 125.9 no
C41 C42 Fe38 69.8(4) yes
C41 C42 C43 107.5(6) yes
Fe38 C42 C43 68.4(3) yes
C41 C42 H421 125.5 no
Fe38 C42 H421 125.2 no
C43 C42 H421 126.9 no
C39 C43 C42 107.4(6) yes
C39 C43 Fe38 70.0(3) yes
C42 C43 Fe38 69.3(4) yes
C39 C43 H431 126.6 no
C42 C43 H431 126.0 no
Fe38 C43 H431 125.5 no
Fe38 C44 C45 68.8(2) yes
Fe38 C44 C48 70.3(3) yes
C45 C44 C48 106.3(4) yes
Fe38 C44 C49 123.8(3) yes
C45 C44 C49 126.7(4) yes
C48 C44 C49 127.0(4) yes
C44 C45 Fe38 70.7(3) yes
C44 C45 C46 109.0(5) yes
Fe38 C45 C46 71.7(3) yes
C44 C45 H451 125.4 no
Fe38 C45 H451 123.3 no
C46 C45 H451 125.6 no
Fe38 C46 C45 68.7(3) yes
Fe38 C46 C47 70.6(3) yes
C45 C46 C47 107.6(5) yes
Fe38 C46 H461 123.6 no
C45 C46 H461 126.9 no
C47 C46 H461 125.5 no
Fe38 C47 C46 70.3(3) yes
Fe38 C47 C48 69.7(3) yes
C46 C47 C48 108.4(5) yes
Fe38 C47 H471 126.2 no
C46 C47 H471 125.0 no
C48 C47 H471 126.6 no
Fe38 C48 C44 70.0(3) yes
Fe38 C48 C47 70.8(3) yes
C44 C48 C47 108.8(5) yes
Fe38 C48 H481 125.4 no
C44 C48 H481 125.3 no
C47 C48 H481 125.9 no
C44 C49 C50 120.8(4) yes
C44 C49 C54 120.7(4) yes
C50 C49 C54 118.5(4) yes
C49 C50 C51 122.3(4) yes
C49 C50 H501 118.9 no
C51 C50 H501 118.7 no
C50 C51 C52 116.1(4) yes
C50 C51 B55 124.1(4) yes
C52 C51 B55 119.8(4) yes
C51 C52 C53 122.2(4) yes
C51 C52 H521 118.7 no
C53 C52 H521 119.0 no
C52 C53 C54 120.2(4) yes
C52 C53 H531 119.1 no
C54 C53 H531 120.7 no
C49 C54 C53 120.6(5) yes
C49 C54 H541 120.4 no
C53 C54 H541 119.0 no
C51 B55 F56 105.5(3) yes
C51 B55 C57 109.5(3) yes
F56 B55 C57 109.1(3) yes
C51 B55 C66 116.1(4) yes
F56 B55 C66 102.3(3) yes
C57 B55 C66 113.7(3) yes
B55 C57 C58 121.0(4) yes
B55 C57 C62 123.3(4) yes
C58 C57 C62 115.7(4) yes
C57 C58 C59 121.0(4) yes
C57 C58 C65 122.3(4) yes
C59 C58 C65 116.6(4) yes
C58 C59 C60 122.2(5) yes
C58 C59 H591 118.3 no
C60 C59 H591 119.5 no
C59 C60 C61 117.0(4) yes
C59 C60 C64 121.0(6) yes
C61 C60 C64 121.9(6) yes
C60 C61 C62 122.1(5) yes
C60 C61 H611 119.0 no
C62 C61 H611 118.9 no
C61 C62 C57 121.6(5) yes
C61 C62 C63 115.1(4) yes
C57 C62 C63 123.3(4) yes
C62 C63 H631 111.1 no
C62 C63 H632 109.6 no
H631 C63 H632 109.0 no
C62 C63 H633 108.4 no
H631 C63 H633 110.0 no
H632 C63 H633 108.8 no
C60 C64 H641 111.6 no
C60 C64 H642 108.4 no
H641 C64 H642 108.8 no
C60 C64 H643 109.8 no
H641 C64 H643 109.2 no
H642 C64 H643 109.1 no
C58 C65 H651 109.5 no
C58 C65 H652 109.0 no
H651 C65 H652 108.6 no
C58 C65 H653 112.8 no
H651 C65 H653 108.9 no
H652 C65 H653 108.0 no
B55 C66 C67 117.4(4) yes
B55 C66 C71 127.8(4) yes
C67 C66 C71 114.7(4) yes
C66 C67 C68 122.2(5) yes
C66 C67 C74 122.6(4) yes
C68 C67 C74 115.2(4) yes
C67 C68 C69 122.4(5) yes
C67 C68 H681 119.5 no
C69 C68 H681 118.2 no
C68 C69 C70 116.6(5) yes
C68 C69 C73 122.5(6) yes
C70 C69 C73 120.9(5) yes
C69 C70 C71 122.2(5) yes
C69 C70 H701 118.4 no
C71 C70 H701 119.4 no
C66 C71 C70 121.9(5) yes
C66 C71 C72 123.4(4) yes
C70 C71 C72 114.7(4) yes
C71 C72 H721 108.3 no
C71 C72 H722 109.2 no
H721 C72 H722 109.9 no
C71 C72 H723 110.6 no
H721 C72 H723 109.4 no
H722 C72 H723 109.4 no
C69 C73 H731 111.4 no
C69 C73 H732 110.2 no
H731 C73 H732 109.6 no
C69 C73 H733 109.7 no
H731 C73 H733 108.4 no
H732 C73 H733 107.4 no
C67 C74 H741 109.2 no
C67 C74 H742 110.2 no
H741 C74 H742 108.1 no
C67 C74 H743 109.5 no
H741 C74 H743 109.3 no
H742 C74 H743 110.6 no
C76 N75 C80 105.6(3) yes
C76 N75 C84 110.9(4) yes
C80 N75 C84 111.2(4) yes
C76 N75 C87 111.2(3) yes
C80 N75 C87 112.1(4) yes
C84 N75 C87 106.0(3) yes
N75 C76 C77 114.1(4) yes
N75 C76 H761 106.1 no
C77 C76 H761 106.8 no
N75 C76 H762 108.8 no
C77 C76 H762 110.9 no
H761 C76 H762 110.1 no
C76 C77 C78 110.4(4) yes
C76 C77 H771 111.0 no
C78 C77 H771 108.6 no
C76 C77 H772 110.2 no
C78 C77 H772 108.3 no
H771 C77 H772 108.2 no
C77 C78 C79 112.7(4) yes
C77 C78 H781 107.8 no
C79 C78 H781 108.3 no
C77 C78 H782 110.1 no
C79 C78 H782 109.4 no
H781 C78 H782 108.3 no
C78 C79 H791 109.6 no
C78 C79 H792 110.5 no
H791 C79 H792 109.3 no
C78 C79 H793 110.4 no
H791 C79 H793 108.5 no
H792 C79 H793 108.5 no
N75 C80 C81 114.2(4) yes
N75 C80 H801 108.8 no
C81 C80 H801 106.8 no
N75 C80 H802 108.7 no
C81 C80 H802 108.8 no
H801 C80 H802 109.4 no
C80 C81 C82 109.8(5) yes
C80 C81 H811 108.4 no
C82 C81 H811 110.6 no
C80 C81 H812 108.8 no
C82 C81 H812 109.3 no
H811 C81 H812 109.9 no
C81 C82 C83 111.5(6) yes
C81 C82 H821 107.7 no
C83 C82 H821 107.3 no
C81 C82 H822 110.0 no
C83 C82 H822 111.3 no
H821 C82 H822 108.9 no
C82 C83 H833 109.4 no
C82 C83 H832 109.7 no
H833 C83 H832 110.7 no
C82 C83 H831 107.3 no
H833 C83 H831 110.2 no
H832 C83 H831 109.5 no
N75 C84 C85 117.3(3) yes
N75 C84 H841 107.9 no
C85 C84 H841 107.6 no
N75 C84 H842 107.0 no
C85 C84 H842 107.6 no
H841 C84 H842 109.3 no
C84 C85 C19 114.93(5) yes
C84 C85 H851 109.2 no
C19 C85 H851 109.5 no
C84 C85 H852 107.3 no
C19 C85 H852 107.3 no
H851 C85 H852 108.5 no
N75 C87 C88 114.6(4) yes
N75 C87 H871 109.0 no
C88 C87 H871 109.7 no
N75 C87 H872 106.0 no
C88 C87 H872 107.2 no
H871 C87 H872 110.3 no
C87 C88 C89 110.7(4) yes
C87 C88 H881 109.3 no
C89 C88 H881 107.9 no
C87 C88 H882 109.4 no
C89 C88 H882 109.2 no
H881 C88 H882 110.3 no
C88 C89 C90 114.1(5) yes
C88 C89 H891 107.5 no
C90 C89 H891 109.4 no
C88 C89 H892 107.2 no
C90 C89 H892 108.8 no
H891 C89 H892 109.8 no
C89 C90 H901 107.9 no
C89 C90 H902 108.9 no
H901 C90 H902 110.4 no
C89 C90 H903 108.5 no
H901 C90 H903 110.6 no
H902 C90 H903 110.5 no
C92 N91 C96 106.2(3) yes
C92 N91 C100 112.0(4) yes
C96 N91 C100 111.9(4) yes
C92 N91 C103 111.4(4) yes
C96 N91 C103 111.7(4) yes
C100 N91 C103 103.8(3) yes
N91 C92 C93 116.1(4) yes
N91 C92 H921 106.9 no
C93 C92 H921 110.0 no
N91 C92 H922 107.0 no
C93 C92 H922 107.9 no
H921 C92 H922 108.8 no
C92 C93 C94 110.6(5) yes
C92 C93 H931 109.9 no
C94 C93 H931 109.5 no
C92 C93 H932 109.6 no
C94 C93 H932 109.2 no
H931 C93 H932 107.9 no
C93 C94 C95 114.1(6) yes
C93 C94 H941 108.3 no
C95 C94 H941 107.7 no
C93 C94 H942 108.6 no
C95 C94 H942 108.7 no
H941 C94 H942 109.4 no
C94 C95 H951 110.4 no
C94 C95 H952 108.5 no
H951 C95 H952 109.8 no
C94 C95 H953 109.3 no
H951 C95 H953 109.5 no
H952 C95 H953 109.3 no
N91 C96 C97 115.4(4) yes
N91 C96 H961 107.9 no
C97 C96 H961 108.1 no
N91 C96 H962 106.9 no
C97 C96 H962 109.0 no
H961 C96 H962 109.5 no
C96 C97 C98 110.5(4) yes
C96 C97 H971 110.0 no
C98 C97 H971 108.4 no
C96 C97 H972 110.9 no
C98 C97 H972 109.0 no
H971 C97 H972 107.9 no
C97 C98 C99 112.7(4) yes
C97 C98 H981 109.2 no
C99 C98 H981 109.0 no
C97 C98 H982 108.8 no
C99 C98 H982 107.1 no
H981 C98 H982 110.0 no
C98 C99 H991 111.0 no
C98 C99 H992 109.1 no
H991 C99 H992 107.6 no
C98 C99 H993 111.4 no
H991 C99 H993 109.0 no
H992 C99 H993 108.6 no
N91 C100 C101 115.1(4) yes
N91 C100 H1001 107.7 no
C101 C100 H1001 107.4 no
N91 C100 H1002 108.7 no
C101 C100 H1002 108.7 no
H1001 C100 H1002 109.2 no
C100 C101 C75 115.7(6) yes
C100 C101 H1011 108.3 no
C75 C101 H1011 108.9 no
C100 C101 H1012 107.9 no
C75 C101 H1012 106.6 no
H1011 C101 H1012 109.3 no
C100 C101 C102 110.7(5) yes
C100 C101 H1013 108.3 no
C102 C101 H1013 109.0 no
C100 C101 H1014 109.1 no
C102 C101 H1014 109.9 no
H1013 C101 H1014 109.7 no
C101 C102 C1 120.54(7) yes
C101 C102 H1021 107.3 no
C1 C102 H1021 106.1 no
C101 C102 H1022 106.7 no
C1 C102 H1022 106.1 no
H1021 C102 H1022 109.9 no
N91 C103 C104 114.7(4) yes
N91 C103 H1031 108.9 no
C104 C103 H1031 109.1 no
N91 C103 H1032 106.0 no
C104 C103 H1032 109.2 no
H1031 C103 H1032 108.7 no
C103 C104 C105 109.5(6) yes
C103 C104 H1041 110.3 no
C105 C104 H1041 108.7 no
C103 C104 H1042 109.0 no
C105 C104 H1042 109.7 no
H1041 C104 H1042 109.7 no
C104 C105 C55 108.9(8) yes
C104 C105 H1051 109.8 no
C55 C105 H1051 110.4 no
C104 C105 H1052 109.6 no
C55 C105 H1052 108.8 no
H1051 C105 H1052 109.3 no
C104 C105 C56 132.2(12) yes
C104 C105 H1053 104.1 no
C56 C105 H1053 101.3 no
C104 C105 H1054 103.9 no
C56 C105 H1054 104.7 no
H1053 C105 H1054 109.5 no
C75 C1 H11 103.0 no
C75 C1 H12 103.0 no
H11 C1 H12 113.7 no
C75 C1 H13 105.7 no
H11 C1 H13 114.6 no
H12 C1 H13 114.8 no
C102 C1 H14 106.1 no
C102 C1 H15 108.9 no
H14 C1 H15 110.3 no
C102 C1 H16 108.2 no
H14 C1 H16 108.8 no
H15 C1 H16 114.2 no
C19 C18 H181 106.6 no
C19 C18 H182 107.5 no
H181 C18 H182 111.1 no
C19 C18 H183 109.2 no
H181 C18 H183 111.4 no
H182 C18 H183 110.8 no
C105 C55 H551 110.6 no
C105 C55 H552 108.3 no
H551 C55 H552 109.2 no
C105 C55 H553 110.5 no
H551 C55 H553 108.9 no
H552 C55 H553 109.2 no
C18 C19 C85 114.95(7) yes
C18 C19 H191 109.1 no
C85 C19 H191 108.4 no
C18 C19 H192 106.4 no
C85 C19 H192 108.6 no
H191 C19 H192 109.2 no
C85 C19 C38 115.03(7) yes
C85 C19 H193 107.0 no
C38 C19 H193 106.4 no
C85 C19 H194 110.0 no
C38 C19 H194 108.7 no
H193 C19 H194 109.6 no
C19 C38 H383 108.9 no
C19 C38 H382 110.2 no
H383 C38 H382 109.1 no
C19 C38 H381 109.4 no
H383 C38 H381 108.8 no
H382 C38 H381 110.3 no
C105 C56 H561 111.2 no
C105 C56 H562 110.7 no
H561 C56 H562 110.2 no
C105 C56 H563 105.9 no
H561 C56 H563 109.3 no
H562 C56 H563 109.5 no
C101 C75 C1 120.57(7) yes
C101 C75 H751 107.6 no
C1 C75 H751 107.2 no
C101 C75 H752 107.0 no
C1 C75 H752 104.7 no
H751 C75 H752 109.4 no

loop_
_geom_bond_atom_site_label_1
_geom_bond_atom_site_label_2
_geom_bond_distance
_geom_bond_publ_flag
Fe1 C2 2.039(5) yes
Fe1 C3 2.066(5) yes
Fe1 C4 2.110(5) yes
Fe1 C5 2.129(5) yes
Fe1 C6 2.103(5) yes
Fe1 C7 2.000(5) yes
Fe1 C8 1.977(4) yes
Fe1 C9 1.970(5) yes
Fe1 C10 2.020(4) yes
Fe1 C11 2.013(5) yes
C2 C3 1.421(8) yes
C2 C6 1.421(8) yes
C2 H21 0.990 no
C3 C4 1.415(8) yes
C3 H31 0.986 no
C4 C5 1.418(8) yes
C4 H41 0.973 no
C5 C6 1.423(10) yes
C5 H51 0.972 no
C6 H61 0.988 no
C7 C8 1.440(7) yes
C7 C11 1.406(8) yes
C7 H71 0.972 no
C8 C9 1.434(6) yes
C8 C12 1.470(6) yes
C9 C10 1.425(7) yes
C9 H91 0.981 no
C10 C11 1.419(8) yes
C10 H101 0.981 no
C11 H111 0.990 no
C12 C13 1.404(6) yes
C12 C17 1.403(6) yes
C13 C14 1.403(6) yes
C13 H131 0.915 no
C14 C15 1.403(6) yes
C14 B18 1.631(7) yes
C15 C16 1.395(8) yes
C15 H151 0.931 no
C16 C17 1.382(7) yes
C16 H161 0.939 no
C17 H171 0.929 no
B18 F19 1.476(5) yes
B18 C20 1.653(6) yes
B18 C29 1.668(7) yes
C20 C21 1.410(6) yes
C20 C25 1.424(6) yes
C21 C22 1.392(6) yes
C21 C28 1.521(6) yes
C22 C23 1.388(7) yes
C22 H221 0.936 no
C23 C24 1.400(7) yes
C23 C27 1.503(7) yes
C24 C25 1.387(6) yes
C24 H241 0.925 no
C25 C26 1.521(6) yes
C26 H261 0.967 no
C26 H262 0.963 no
C26 H263 0.967 no
C27 H273 0.953 no
C27 H272 0.961 no
C27 H271 0.953 no
C28 H281 0.972 no
C28 H282 0.961 no
C28 H283 0.978 no
C29 C30 1.419(7) yes
C29 C34 1.417(6) yes
C30 C31 1.400(7) yes
C30 C37 1.504(7) yes
C31 C32 1.371(8) yes
C31 H311 0.928 no
C32 C33 1.385(9) yes
C32 C36 1.519(8) yes
C33 C34 1.388(7) yes
C33 H331 0.938 no
C34 C35 1.526(7) yes
C35 H353 0.965 no
C35 H352 0.963 no
C35 H351 0.965 no
C36 H361 0.963 no
C36 H362 0.965 no
C36 H363 0.967 no
C37 H371 0.949 no
C37 H372 0.964 no
C37 H373 0.968 no
Fe38 C39 1.995(5) yes
Fe38 C40 2.017(5) yes
Fe38 C41 1.996(6) yes
Fe38 C42 1.977(6) yes
Fe38 C43 1.965(5) yes
Fe38 C44 2.098(4) yes
Fe38 C45 2.073(5) yes
Fe38 C46 2.113(5) yes
Fe38 C47 2.117(5) yes
Fe38 C48 2.103(5) yes
C39 C40 1.391(9) yes
C39 C43 1.426(9) yes
C39 H391 0.984 no
C40 C41 1.404(10) yes
C40 H401 0.985 no
C41 C42 1.417(12) yes
C41 H411 0.968 no
C42 C43 1.424(12) yes
C42 H421 0.990 no
C43 H431 0.985 no
C44 C45 1.441(6) yes
C44 C48 1.425(7) yes
C44 C49 1.476(6) yes
C45 C46 1.420(7) yes
C45 H451 0.987 no
C46 C47 1.416(9) yes
C46 H461 0.983 no
C47 C48 1.423(8) yes
C47 H471 0.980 no
C48 H481 0.969 no
C49 C50 1.406(6) yes
C49 C54 1.392(6) yes
C50 C51 1.413(6) yes
C50 H501 0.949 no
C51 C52 1.406(6) yes
C51 B55 1.632(6) yes
C52 C53 1.382(8) yes
C52 H521 0.924 no
C53 C54 1.382(8) yes
C53 H531 0.936 no
C54 H541 0.924 no
B55 F56 1.479(5) yes
B55 C57 1.650(6) yes
B55 C66 1.666(6) yes
C57 C58 1.421(6) yes
C57 C62 1.407(6) yes
C58 C59 1.411(7) yes
C58 C65 1.506(7) yes
C59 C60 1.384(8) yes
C59 H591 0.926 no
C60 C61 1.382(8) yes
C60 C64 1.508(7) yes
C61 C62 1.412(7) yes
C61 H611 0.932 no
C62 C63 1.504(8) yes
C63 H631 0.967 no
C63 H632 0.958 no
C63 H633 0.966 no
C64 H641 0.958 no
C64 H642 0.951 no
C64 H643 0.958 no
C65 H651 0.962 no
C65 H652 0.958 no
C65 H653 0.965 no
C66 C67 1.414(7) yes
C66 C71 1.423(7) yes
C67 C68 1.393(7) yes
C67 C74 1.517(7) yes
C68 C69 1.376(8) yes
C68 H681 0.916 no
C69 C70 1.397(8) yes
C69 C73 1.507(8) yes
C70 C71 1.387(7) yes
C70 H701 0.933 no
C71 C72 1.517(7) yes
C72 H721 0.966 no
C72 H722 0.964 no
C72 H723 0.956 no
C73 H731 0.955 no
C73 H732 0.961 no
C73 H733 0.953 no
C74 H741 0.965 no
C74 H742 0.978 no
C74 H743 0.959 no
N75 C76 1.538(6) yes
N75 C80 1.506(6) yes
N75 C84 1.510(5) yes
N75 C87 1.531(6) yes
C76 C77 1.521(6) yes
C76 H761 0.954 no
C76 H762 0.978 no
C77 C78 1.534(6) yes
C77 H771 0.984 no
C77 H772 0.971 no
C78 C79 1.533(7) yes
C78 H781 0.956 no
C78 H782 0.977 no
C79 H791 0.960 no
C79 H792 0.961 no
C79 H793 0.963 no
C80 C81 1.534(7) yes
C80 H801 0.955 no
C80 H802 0.970 no
C81 C82 1.524(9) yes
C81 H811 0.983 no
C81 H812 0.952 no
C82 C83 1.516(9) yes
C82 H821 0.957 no
C82 H822 0.972 no
C83 H833 0.962 no
C83 H832 0.969 no
C83 H831 0.968 no
C84 C85 1.507(4) yes
C84 H841 0.968 no
C84 H842 0.965 no
C85 C19 1.473(4) yes
C85 H851 0.980 no
C85 H852 0.977 no
C87 C88 1.511(7) yes
C87 H871 0.991 no
C87 H872 0.971 no
C88 C89 1.543(7) yes
C88 H881 0.966 no
C88 H882 0.971 no
C89 C90 1.498(9) yes
C89 H891 0.980 no
C89 H892 0.973 no
C90 H901 0.963 no
C90 H902 0.966 no
C90 H903 0.957 no
N91 C92 1.508(6) yes
N91 C96 1.520(6) yes
N91 C100 1.518(6) yes
N91 C103 1.523(6) yes
C92 C93 1.520(7) yes
C92 H921 0.966 no
C92 H922 0.978 no
C93 C94 1.522(8) yes
C93 H931 0.972 no
C93 H932 0.973 no
C94 C95 1.508(14) yes
C94 H941 0.974 no
C94 H942 0.973 no
C95 H951 0.967 no
C95 H952 0.971 no
C95 H953 0.964 no
C96 C97 1.510(6) yes
C96 H961 0.979 no
C96 H962 0.974 no
C97 C98 1.524(6) yes
C97 H971 0.977 no
C97 H972 0.978 no
C98 C99 1.520(7) yes
C98 H981 0.962 no
C98 H982 0.980 no
C99 H991 0.970 no
C99 H992 0.962 no
C99 H993 0.965 no
C100 C101 1.536(7) yes
C100 H1001 0.969 no
C100 H1002 0.974 no
C101 C75 1.495(6) yes
C101 H1011 0.974 no
C101 H1012 0.971 no
C101 C102 1.501(5) yes
C101 H1013 0.975 no
C101 H1014 0.970 no
C102 C1 1.475(6) yes
C102 H1021 0.964 no
C102 H1022 0.975 no
C103 C104 1.522(8) yes
C103 H1031 0.971 no
C103 H1032 0.973 no
C104 C105 1.523(11) yes
C104 H1041 0.979 no
C104 H1042 0.981 no
C105 C55 1.364(16) yes
C105 H1051 0.973 no
C105 H1052 0.973 no
C105 C56 1.424(15) yes
C105 H1053 0.970 no
C105 H1054 0.972 no
C1 C75 1.480(6) yes
C1 H11 1.257 no
C1 H12 1.278 no
C1 H13 1.265 no
C1 H14 0.972 no
C1 H15 0.949 no
C1 H16 0.968 no
C18 C19 1.476(7) yes
C18 H181 0.957 no
C18 H182 0.954 no
C18 H183 0.957 no
C55 H551 0.957 no
C55 H552 0.961 no
C55 H553 0.963 no
C19 H191 0.974 no
C19 H192 0.974 no
C19 C38 1.509(6) yes
C19 H193 0.970 no
C19 H194 0.973 no
C38 H383 0.954 no
C38 H382 0.963 no
C38 H381 0.958 no
C56 H561 0.960 no
C56 H562 0.958 no
C56 H563 0.964 no
C75 H751 0.969 no
C75 H752 0.971 no

loop_
_geom_hbond_atom_site_label_D
_geom_hbond_atom_site_label_H
_geom_hbond_atom_site_label_A
_geom_hbond_site_symmetry_A
_geom_hbond_angle_DHA
_geom_hbond_distance_DH
_geom_hbond_distance_HA
_geom_hbond_distance_DA
_geom_hbond_publ_flag
C84 H842 C2 1_565 140.88(18) 0.965 2.547 3.351(9) yes
C38 H191 C85 . 125.8(10) 0.745 2.007 2.516(9) yes
C38 H191 C19 . 122.2(13) 0.745 0.974 1.509(9) yes
